data_2211177
loop_
_publ_author_name
'G. Senthil Kumar'
'K. Chinnakali'
'N. Ramesh'
'A. K. Mohanakrishnan'
'Hoong-Kun Fun'

_publ_section_title
;
 Ethyl
 3-(2-methoxycarbonylmethyl-1-phenylsulfonyl-1<i>H</i>-indol-3-yl)acrylate
;
_journal_coeditor_code RZ2084
_journal_issue 11
_journal_name_full 'Acta Crystallographica Section E'
_journal_page_first o5152
_journal_page_last o5154
_journal_paper_doi 10.1107/S1600536806043443
_journal_volume 62
_journal_year 2006
_chemical_formula_iupac 'C22 H21 N O6 S'
_chemical_formula_moiety 'C22 H21 N O6 S'
_chemical_formula_sum 'C22 H21 N O6 S'
_chemical_formula_weight 427.47
_chemical_name_systematic
;
Ethyl 3-(2-methoxycarbonylmethyl-1-phenylsulfonyl-1H-indol-3-yl)acrylate
;
_space_group_IT_number 14
_symmetry_cell_setting monoclinic
_symmetry_space_group_name_Hall '-P 2yn'
_symmetry_space_group_name_H-M 'P 1 21/n 1'
_atom_sites_solution_hydrogens geom
_atom_sites_solution_primary direct
_atom_sites_solution_secondary difmap
_audit_creation_method SHELXL97
_cell_angle_alpha 90.00
_cell_angle_beta 99.0710(10)
_cell_angle_gamma 90.00
_cell_formula_units_Z 4
_cell_length_a 14.7856(4)
_cell_length_b 9.2479(2)
_cell_length_c 14.9692(3)
_cell_measurement_reflns_used 7359
_cell_measurement_temperature 100.00(10)
_cell_measurement_theta_max 41.24
_cell_measurement_theta_min 2.61
_cell_volume 2021.23(8)
_computing_cell_refinement APEX2
_computing_data_collection 'APEX2 (Bruker, 2005)'
_computing_data_reduction 'SAINT (Bruker, 2005)'
_computing_molecular_graphics SHELXTL
_computing_publication_material 'SHELXTL and PLATON (Spek, 2003)'
_computing_structure_refinement SHELXTL
_computing_structure_solution 'SHELXTL (Sheldrick, 1998)'
_diffrn_ambient_temperature 100.00(10)
_diffrn_detector_area_resol_mean 8.33
_diffrn_measured_fraction_theta_full 0.990
_diffrn_measured_fraction_theta_max 0.990
_diffrn_measurement_device_type 'Bruker SMART APEXII CCD area-detector'
_diffrn_measurement_method \w
_diffrn_radiation_monochromator graphite
_diffrn_radiation_source 'fine-focus sealed tube'
_diffrn_radiation_type MoK\a
_diffrn_radiation_wavelength 0.71073
_diffrn_reflns_av_R_equivalents 0.0326
_diffrn_reflns_av_sigmaI/netI 0.0352
_diffrn_reflns_limit_h_max 24
_diffrn_reflns_limit_h_min -26
_diffrn_reflns_limit_k_max 16
_diffrn_reflns_limit_k_min -14
_diffrn_reflns_limit_l_max 27
_diffrn_reflns_limit_l_min -26
_diffrn_reflns_number 46031
_diffrn_reflns_theta_full 40.00
_diffrn_reflns_theta_max 40.00
_diffrn_reflns_theta_min 1.80
_diffrn_standards_number 0
_exptl_absorpt_coefficient_mu 0.200
_exptl_absorpt_correction_T_max 0.9468
_exptl_absorpt_correction_T_min 0.8344
_exptl_absorpt_correction_type multi-scan
_exptl_absorpt_process_details '(SADABS; Bruker, 2005)'
_exptl_crystal_colour Colourless
_exptl_crystal_density_diffrn 1.405
_exptl_crystal_density_method 'not measured'
_exptl_crystal_description Block
_exptl_crystal_F_000 896
_exptl_crystal_size_max 0.69
_exptl_crystal_size_mid 0.55
_exptl_crystal_size_min 0.28
_refine_diff_density_max 0.622
_refine_diff_density_min -0.329
_refine_ls_extinction_method none
_refine_ls_goodness_of_fit_ref 1.042
_refine_ls_hydrogen_treatment constr
_refine_ls_matrix_type full
_refine_ls_number_parameters 273
_refine_ls_number_reflns 12389
_refine_ls_number_restraints 0
_refine_ls_restrained_S_all 1.042
_refine_ls_R_factor_all 0.0560
_refine_ls_R_factor_gt 0.0406
_refine_ls_shift/su_max 0.001
_refine_ls_shift/su_mean 0.000
_refine_ls_structure_factor_coef Fsqd
_refine_ls_weighting_details 'calc w = 1/[\s^2^(Fo^2^)+(0.0598P)^2^+0.2732P] where P=(Fo^2^+2Fc^2^)/3'
_refine_ls_weighting_scheme calc
_refine_ls_wR_factor_gt 0.1067
_refine_ls_wR_factor_ref 0.1158
_reflns_number_gt 9733
_reflns_number_total 12389
_reflns_threshold_expression I>2\s(I)
_cod_data_source_file rz2084.cif
_cod_data_source_block I
_cod_original_sg_symbol_H-M 'P 21/n'
_cod_database_code 2211177
_cod_database_fobs_code 2211177

loop_
_symmetry_equiv_pos_as_xyz
'x, y, z'
'-x+1/2, y+1/2, -z+1/2'
'-x, -y, -z'
'x-1/2, -y-1/2, z-1/2'

loop_
_atom_site_type_symbol
_atom_site_label
_atom_site_fract_x
_atom_site_fract_y
_atom_site_fract_z
_atom_site_U_iso_or_equiv
_atom_site_adp_type
_atom_site_calc_flag
_atom_site_refinement_flags
_atom_site_occupancy
S S1 0.634756(13) 0.157170(17) 0.187320(12) 0.01361(4) Uani d . 1
O O1 0.67850(5) 0.15860(6) 0.27961(4) 0.01903(11) Uani d . 1
O O2 0.58630(4) 0.03103(6) 0.15118(4) 0.01937(11) Uani d . 1
O O3 0.44531(5) 0.92315(6) 0.31168(4) 0.01984(11) Uani d . 1
O O4 0.37235(4) 0.99553(6) 0.17483(4) 0.01605(10) Uani d . 1
O O5 0.50815(5) 0.29876(10) 0.38794(5) 0.03265(17) Uani d . 1
O O6 0.65275(5) 0.31245(7) 0.46081(4) 0.02225(12) Uani d . 1
N N1 0.55929(4) 0.29279(6) 0.17610(4) 0.01304(10) Uani d . 1
C C1 0.56168(5) 0.41806(7) 0.23056(4) 0.01250(10) Uani d . 1
C C2 0.49760(5) 0.51458(7) 0.18986(4) 0.01248(10) Uani d . 1
C C3 0.45226(5) 0.44964(7) 0.10621(4) 0.01243(10) Uani d . 1
C C4 0.37792(6) 0.49149(7) 0.04130(5) 0.01529(12) Uani d . 1
H H4 0.3482 0.5815 0.0465 0.018 Uiso calc R 1
C C5 0.34844(6) 0.39930(8) -0.03071(5) 0.01708(12) Uani d . 1
H H5 0.2979 0.4265 -0.0748 0.021 Uiso calc R 1
C C6 0.39220(6) 0.26694(8) -0.03910(5) 0.01712(12) Uani d . 1
H H6 0.3720 0.2071 -0.0899 0.021 Uiso calc R 1
C C7 0.46454(6) 0.22118(7) 0.02528(5) 0.01560(12) Uani d . 1
H H7 0.4937 0.1308 0.0200 0.019 Uiso calc R 1
C C8 0.49262(5) 0.31355(7) 0.09818(4) 0.01262(10) Uani d . 1
C C9 0.71554(5) 0.20355(7) 0.11780(5) 0.01377(11) Uani d . 1
C C10 0.78125(6) 0.30840(8) 0.14826(5) 0.01695(12) Uani d . 1
H H10 0.7809 0.3553 0.2047 0.020 Uiso calc R 1
C C11 0.84698(6) 0.34308(9) 0.09505(6) 0.02029(14) Uani d . 1
H H11 0.8915 0.4153 0.1145 0.024 Uiso calc R 1
C C12 0.84769(6) 0.27175(10) 0.01292(6) 0.02173(14) Uani d . 1
H H12 0.8929 0.2952 -0.0233 0.026 Uiso calc R 1
C C13 0.78244(6) 0.16643(9) -0.01615(5) 0.02011(14) Uani d . 1
H H13 0.7838 0.1179 -0.0719 0.024 Uiso calc R 1
C C14 0.71514(6) 0.13155(8) 0.03578(5) 0.01635(12) Uani d . 1
H H14 0.6701 0.0605 0.0158 0.020 Uiso calc R 1
C C15 0.47983(5) 0.65379(7) 0.22822(5) 0.01369(11) Uani d . 1
H H15 0.5006 0.6666 0.2911 0.016 Uiso calc R 1
C C16 0.43684(5) 0.76623(7) 0.18331(5) 0.01448(11) Uani d . 1
H H16 0.4167 0.7594 0.1200 0.017 Uiso calc R 1
C C17 0.42066(5) 0.90043(7) 0.23174(5) 0.01367(11) Uani d . 1
C C18 0.34975(6) 1.13143(8) 0.21477(6) 0.01894(13) Uani d . 1
H H18A 0.3380 1.2062 0.1670 0.023 Uiso calc R 1
H H18B 0.4024 1.1637 0.2596 0.023 Uiso calc R 1
C C19 0.26660(7) 1.11594(11) 0.26048(7) 0.02815(18) Uani d . 1
H H19A 0.2495 1.2108 0.2817 0.042 Uiso calc R 1
H H19B 0.2805 1.0502 0.3121 0.042 Uiso calc R 1
H H19C 0.2157 1.0767 0.2174 0.042 Uiso calc R 1
C C20 0.62014(5) 0.43209(7) 0.32098(5) 0.01445(11) Uani d . 1
H H20A 0.6212 0.5345 0.3403 0.017 Uiso calc R 1
H H20B 0.6837 0.4034 0.3159 0.017 Uiso calc R 1
C C21 0.58585(6) 0.33926(8) 0.39209(5) 0.01702(12) Uani d . 1
C C22 0.62603(8) 0.22804(12) 0.53370(6) 0.0308(2) Uani d . 1
H H22A 0.6804 0.2047 0.5777 0.046 Uiso calc R 1
H H22B 0.5966 0.1384 0.5093 0.046 Uiso calc R 1
H H22C 0.5830 0.2839 0.5635 0.046 Uiso calc R 1

loop_
_atom_site_aniso_label
_atom_site_aniso_U_11
_atom_site_aniso_U_22
_atom_site_aniso_U_33
_atom_site_aniso_U_12
_atom_site_aniso_U_13
_atom_site_aniso_U_23
S1 0.01467(8) 0.01064(6) 0.01538(7) 0.00208(5) 0.00194(6) 0.00162(5)
O1 0.0229(3) 0.0185(2) 0.0150(2) 0.0056(2) 0.0009(2) 0.00419(17)
O2 0.0207(3) 0.01069(19) 0.0270(3) -0.00065(18) 0.0046(2) -0.00061(17)
O3 0.0245(3) 0.0189(2) 0.0150(2) 0.0046(2) -0.0004(2) -0.00336(17)
O4 0.0168(3) 0.01356(19) 0.0170(2) 0.00351(17) 0.00036(19) -0.00059(16)
O5 0.0220(3) 0.0561(5) 0.0193(3) -0.0141(3) 0.0017(2) 0.0070(3)
O6 0.0215(3) 0.0278(3) 0.0161(2) -0.0004(2) -0.0011(2) 0.0061(2)
N1 0.0125(3) 0.0114(2) 0.0146(2) 0.00172(17) 0.00024(19) -0.00087(16)
C1 0.0128(3) 0.0119(2) 0.0126(2) 0.00000(19) 0.0015(2) -0.00027(17)
C2 0.0128(3) 0.0115(2) 0.0128(2) 0.00036(19) 0.0011(2) -0.00054(17)
C3 0.0126(3) 0.0116(2) 0.0129(2) 0.00037(19) 0.0013(2) -0.00057(17)
C4 0.0157(3) 0.0138(2) 0.0152(2) 0.0016(2) -0.0010(2) -0.00055(19)
C5 0.0170(3) 0.0163(3) 0.0164(3) 0.0001(2) -0.0022(2) -0.0013(2)
C6 0.0185(3) 0.0158(3) 0.0163(3) -0.0015(2) 0.0000(2) -0.0031(2)
C7 0.0163(3) 0.0135(2) 0.0166(3) 0.0003(2) 0.0014(2) -0.0028(2)
C8 0.0125(3) 0.0119(2) 0.0132(2) 0.00008(19) 0.0013(2) -0.00046(18)
C9 0.0124(3) 0.0139(2) 0.0145(2) 0.0026(2) 0.0005(2) 0.00028(19)
C10 0.0147(3) 0.0168(3) 0.0189(3) 0.0001(2) 0.0015(2) -0.0023(2)
C11 0.0143(3) 0.0230(3) 0.0236(3) -0.0010(3) 0.0030(3) -0.0007(3)
C12 0.0158(3) 0.0276(4) 0.0224(3) 0.0020(3) 0.0050(3) 0.0018(3)
C13 0.0198(4) 0.0248(3) 0.0158(3) 0.0046(3) 0.0031(3) -0.0005(2)
C14 0.0164(3) 0.0172(3) 0.0146(2) 0.0024(2) -0.0002(2) -0.0004(2)
C15 0.0135(3) 0.0129(2) 0.0143(2) 0.0008(2) 0.0012(2) -0.00148(18)
C16 0.0163(3) 0.0127(2) 0.0142(2) 0.0016(2) 0.0015(2) -0.00126(18)
C17 0.0127(3) 0.0132(2) 0.0150(2) 0.0010(2) 0.0017(2) -0.00075(18)
C18 0.0187(3) 0.0140(3) 0.0243(3) 0.0036(2) 0.0038(3) -0.0021(2)
C19 0.0240(4) 0.0310(4) 0.0315(4) 0.0063(3) 0.0107(4) -0.0027(3)
C20 0.0133(3) 0.0149(2) 0.0142(2) -0.0005(2) -0.0006(2) -0.00033(19)
C21 0.0176(3) 0.0200(3) 0.0130(2) -0.0016(2) 0.0012(2) -0.0010(2)
C22 0.0375(6) 0.0373(5) 0.0168(3) -0.0030(4) 0.0020(3) 0.0089(3)

loop_
_atom_type_symbol
_atom_type_description
_atom_type_scat_dispersion_real
_atom_type_scat_dispersion_imag
_atom_type_scat_source
C C 0.0033 0.0016 'International Tables Vol C Tables 4.2.6.8 and 6.1.1.4'
H H 0.0000 0.0000 'International Tables Vol C Tables 4.2.6.8 and 6.1.1.4'
N N 0.0061 0.0033 'International Tables Vol C Tables 4.2.6.8 and 6.1.1.4'
O O 0.0106 0.0060 'International Tables Vol C Tables 4.2.6.8 and 6.1.1.4'
S S 0.1246 0.1234 'International Tables Vol C Tables 4.2.6.8 and 6.1.1.4'

loop_
_geom_angle_atom_site_label_1
_geom_angle_atom_site_label_2
_geom_angle_atom_site_label_3
_geom_angle
O2 S1 O1 119.76(4)
O2 S1 N1 106.73(3)
O1 S1 N1 106.47(3)
O2 S1 C9 108.78(4)
O1 S1 C9 108.89(4)
N1 S1 C9 105.25(3)
C17 O4 C18 115.95(6)
C21 O6 C22 115.14(8)
C1 N1 C8 108.34(5)
C1 N1 S1 127.02(5)
C8 N1 S1 123.50(5)
C2 C1 N1 108.92(6)
C2 C1 C20 127.35(6)
N1 C1 C20 123.54(6)
C1 C2 C15 123.84(6)
C1 C2 C3 107.82(6)
C15 C2 C3 128.31(6)
C4 C3 C8 119.00(6)
C4 C3 C2 133.45(6)
C8 C3 C2 107.40(6)
C5 C4 C3 118.95(6)
C5 C4 H4 120.5
C3 C4 H4 120.5
C4 C5 C6 120.89(7)
C4 C5 H5 119.6
C6 C5 H5 119.6
C7 C6 C5 121.39(7)
C7 C6 H6 119.3
C5 C6 H6 119.3
C6 C7 C8 117.23(6)
C6 C7 H7 121.4
C8 C7 H7 121.4
C7 C8 C3 122.44(6)
C7 C8 N1 130.02(6)
C3 C8 N1 107.49(6)
C14 C9 C10 121.63(7)
C14 C9 S1 119.71(6)
C10 C9 S1 118.61(5)
C11 C10 C9 119.13(7)
C11 C10 H10 120.4
C9 C10 H10 120.4
C10 C11 C12 119.95(8)
C10 C11 H11 120.0
C12 C11 H11 120.0
C13 C12 C11 120.32(8)
C13 C12 H12 119.8
C11 C12 H12 119.8
C12 C13 C14 120.55(7)
C12 C13 H13 119.7
C14 C13 H13 119.7
C13 C14 C9 118.41(7)
C13 C14 H14 120.8
C9 C14 H14 120.8
C16 C15 C2 126.17(6)
C16 C15 H15 116.9
C2 C15 H15 116.9
C15 C16 C17 120.40(6)
C15 C16 H16 119.8
C17 C16 H16 119.8
O3 C17 O4 123.86(6)
O3 C17 C16 125.70(6)
O4 C17 C16 110.43(6)
O4 C18 C19 111.22(7)
O4 C18 H18A 109.4
C19 C18 H18A 109.4
O4 C18 H18B 109.4
C19 C18 H18B 109.4
H18A C18 H18B 108.0
C18 C19 H19A 109.5
C18 C19 H19B 109.5
H19A C19 H19B 109.5
C18 C19 H19C 109.5
H19A C19 H19C 109.5
H19B C19 H19C 109.5
C1 C20 C21 112.19(6)
C1 C20 H20A 109.2
C21 C20 H20A 109.2
C1 C20 H20B 109.2
C21 C20 H20B 109.2
H20A C20 H20B 107.9
O5 C21 O6 124.71(8)
O5 C21 C20 124.31(7)
O6 C21 C20 110.95(7)
O6 C22 H22A 109.5
O6 C22 H22B 109.5
H22A C22 H22B 109.5
O6 C22 H22C 109.5
H22A C22 H22C 109.5
H22B C22 H22C 109.5

loop_
_geom_bond_atom_site_label_1
_geom_bond_atom_site_label_2
_geom_bond_distance
S1 O2 1.4299(6)
S1 O1 1.4301(6)
S1 N1 1.6694(6)
S1 C9 1.7567(8)
O3 C17 1.2131(9)
O4 C17 1.3481(9)
O4 C18 1.4532(9)
O5 C21 1.2007(11)
O6 C21 1.3331(10)
O6 C22 1.4463(11)
N1 C1 1.4139(9)
N1 C8 1.4166(9)
C1 C2 1.3725(9)
C1 C20 1.4923(9)
C2 C15 1.4505(9)
C2 C3 1.4538(9)
C3 C4 1.4018(10)
C3 C8 1.4062(9)
C4 C5 1.3894(10)
C4 H4 0.95
C5 C6 1.3994(11)
C5 H5 0.95
C6 C7 1.3881(11)
C6 H6 0.95
C7 C8 1.3964(9)
C7 H7 0.95
C9 C14 1.3958(10)
C9 C10 1.3972(11)
C10 C11 1.3879(12)
C10 H10 0.95
C11 C12 1.3967(12)
C11 H11 0.95
C12 C13 1.3916(13)
C12 H12 0.95
C13 C14 1.3937(12)
C13 H13 0.95
C14 H14 0.95
C15 C16 1.3426(10)
C15 H15 0.95
C16 C17 1.4756(9)
C16 H16 0.95
C18 C19 1.5052(13)
C18 H18A 0.99
C18 H18B 0.99
C19 H19A 0.98
C19 H19B 0.98
C19 H19C 0.98
C20 C21 1.5157(10)
C20 H20A 0.99
C20 H20B 0.99
C22 H22A 0.98
C22 H22B 0.98
C22 H22C 0.98

loop_
_geom_hbond_atom_site_label_D
_geom_hbond_atom_site_label_H
_geom_hbond_atom_site_label_A
_geom_hbond_site_symmetry_A
_geom_hbond_distance_DH
_geom_hbond_distance_HA
_geom_hbond_distance_DA
_geom_hbond_angle_DHA
C7 H7 O2 . 0.95 2.39 2.9691(10) 119
C14 H14 O2 . 0.95 2.55 2.9180(10) 103
C20 H20B O1 . 0.99 2.33 2.7737(9) 106
C11 H11 O3 2_645 0.95 2.49 3.2523(11) 137
C12 H12 O5 4_665 0.95 2.48 3.3096(12) 146
C6 H6 O2 3_655 0.95 2.50 3.2676(9) 138
C4 H4 Cg2 3_665 0.95 2.88 3.6348(8) 137
C18 H18A Cg1 1_565 0.99 2.87 3.7066(9) 143
C20 H20A Cg2 2_655 0.99 2.63 3.4919(8) 145

loop_
_geom_torsion_atom_site_label_1
_geom_torsion_atom_site_label_2
_geom_torsion_atom_site_label_3
_geom_torsion_atom_site_label_4
_geom_torsion
O2 S1 N1 C1 152.60(6)
O1 S1 N1 C1 23.60(7)
C9 S1 N1 C1 -91.91(6)
O2 S1 N1 C8 -41.08(7)
O1 S1 N1 C8 -170.08(6)
C9 S1 N1 C8 74.41(6)
C8 N1 C1 C2 1.10(8)
S1 N1 C1 C2 169.11(5)
C8 N1 C1 C20 176.34(7)
S1 N1 C1 C20 -15.65(10)
N1 C1 C2 C15 178.50(7)
C20 C1 C2 C15 3.49(12)
N1 C1 C2 C3 -0.04(8)
C20 C1 C2 C3 -175.05(7)
C1 C2 C3 C4 174.28(8)
C15 C2 C3 C4 -4.18(13)
C1 C2 C3 C8 -1.03(8)
C15 C2 C3 C8 -179.50(7)
C8 C3 C4 C5 -2.21(11)
C2 C3 C4 C5 -177.09(8)
C3 C4 C5 C6 -0.36(12)
C4 C5 C6 C7 1.93(13)
C5 C6 C7 C8 -0.81(12)
C6 C7 C8 C3 -1.87(11)
C6 C7 C8 N1 175.42(7)
C4 C3 C8 C7 3.41(11)
C2 C3 C8 C7 179.52(7)
C4 C3 C8 N1 -174.42(7)
C2 C3 C8 N1 1.69(8)
C1 N1 C8 C7 -179.34(8)
S1 N1 C8 C7 12.13(11)
C1 N1 C8 C3 -1.74(8)
S1 N1 C8 C3 -170.26(5)
O2 S1 C9 C14 8.18(7)
O1 S1 C9 C14 140.29(6)
N1 S1 C9 C14 -105.89(6)
O2 S1 C9 C10 -169.25(6)
O1 S1 C9 C10 -37.15(7)
N1 S1 C9 C10 76.68(6)
C14 C9 C10 C11 0.86(11)
S1 C9 C10 C11 178.24(6)
C9 C10 C11 C12 -1.02(12)
C10 C11 C12 C13 0.34(13)
C11 C12 C13 C14 0.54(13)
C12 C13 C14 C9 -0.70(12)
C10 C9 C14 C13 0.00(11)
S1 C9 C14 C13 -177.35(6)
C1 C2 C15 C16 161.69(8)
C3 C2 C15 C16 -20.08(13)
C2 C15 C16 C17 177.94(7)
C18 O4 C17 O3 -0.27(11)
C18 O4 C17 C16 178.52(6)
C15 C16 C17 O3 2.12(13)
C15 C16 C17 O4 -176.65(7)
C17 O4 C18 C19 -81.89(9)
C2 C1 C20 C21 103.12(8)
N1 C1 C20 C21 -71.22(9)
C22 O6 C21 O5 0.04(13)
C22 O6 C21 C20 178.19(7)
C1 C20 C21 O5 -23.83(11)
C1 C20 C21 O6 158.01(6)

loop_
_cod_related_entry_id
_cod_related_entry_database
_cod_related_entry_code
1 ChemSpider 30655096
